data_1554837
loop_
_publ_author_name
'Otley, Kate D.'
'Ellman, Jonathan A.'

_publ_contact_author
;
 Jonathan A. Ellman         
 The Department of Chemistry 
 Yale University 
 P. O. Box 208107 
 New Haven 
 Connecticut 06520 USA.
;
_publ_section_title
;
 An efficient method for the preparation of styrene derivatives via
 Rh(III)-catalyzed direct C-H vinylation.
;
_journal_issue 5
_journal_name_full 'Organic letters'
_journal_page_first 1332
_journal_page_last 1335
_journal_paper_doi 10.1021/acs.orglett.5b00340
_journal_volume 17
_journal_year 2015
_chemical_formula_moiety 'C24 B F20, C25 H29 N O2 Rh'
_chemical_formula_sum 'C49 H29 B F20 N O2 Rh'
_chemical_formula_weight 1157.45
_space_group_crystal_system monoclinic
_space_group_IT_number 14
_space_group_name_Hall '-P 2ybc'
_space_group_name_H-M_alt 'P 1 21/c 1'
_atom_sites_solution_hydrogens geom
_atom_sites_solution_primary direct
_atom_sites_solution_secondary difmap
_audit_creation_method SHELXL-2014/6
_cell_angle_alpha 90
_cell_angle_beta 101.818(7)
_cell_angle_gamma 90
_cell_formula_units_Z 4
_cell_length_a 12.2787(2)
_cell_length_b 24.2002(4)
_cell_length_c 15.5541(11)
_cell_measurement_reflns_used 88488
_cell_measurement_temperature 93(2)
_cell_measurement_theta_max 27.5
_cell_measurement_theta_min 3.0
_cell_volume 4523.9(4)
_computing_cell_refinement 'CrystalClear-SM Expert 2.0 r15 (Rigaku, 2011)'
_computing_data_collection 'CrystalClear-SM Expert 2.0 r15 (Rigaku, 2011)'
_computing_data_reduction 'CrystalClear-SM Expert 2.0 r15 (Rigaku, 2011)'
_computing_molecular_graphics
;
Dolomanov, O.V.; Bourhis, L.J.; Gildea, R.J.; Howard, J.A.K.; Puschmann, H., 
OLEX2: A complete structure solution, refinement and analysis program
(2009). J. Appl. Cryst., 42, 339-341.
;
_computing_publication_material 'SHELXL-2013 (Sheldrick, 2013)'
_computing_structure_refinement 'SHELXL-2014/6 (Sheldrick, 2014)'
_computing_structure_solution 'SHELXS-2013 (Sheldrick, 2013)'
_diffrn_ambient_temperature 93(2)
_diffrn_detector_area_resol_mean 10
_diffrn_measured_fraction_theta_full 0.998
_diffrn_measured_fraction_theta_max 0.998
_diffrn_measurement_device_type 'Rigaku R-AXIS RAPID imaging plate'
_diffrn_measurement_method \w
_diffrn_radiation_type MoK\a
_diffrn_radiation_wavelength 0.71075
_diffrn_reflns_av_R_equivalents 0.0694
_diffrn_reflns_av_unetI/netI 0.0274
_diffrn_reflns_Laue_measured_fraction_full 0.998
_diffrn_reflns_Laue_measured_fraction_max 0.998
_diffrn_reflns_limit_h_max 15
_diffrn_reflns_limit_h_min -15
_diffrn_reflns_limit_k_max 31
_diffrn_reflns_limit_k_min -31
_diffrn_reflns_limit_l_max 20
_diffrn_reflns_limit_l_min -20
_diffrn_reflns_number 139836
_diffrn_reflns_point_group_measured_fraction_full 0.998
_diffrn_reflns_point_group_measured_fraction_max 0.998
_diffrn_reflns_theta_full 25.242
_diffrn_reflns_theta_max 27.480
_diffrn_reflns_theta_min 3.041
_diffrn_source 'Sealed Tube'
_exptl_absorpt_coefficient_mu 0.503
_exptl_absorpt_correction_T_max 0.980
_exptl_absorpt_correction_T_min 0.892
_exptl_absorpt_correction_type multi-scan
_exptl_absorpt_process_details 'Jacobson, R. (1998) Private Communication'
_exptl_crystal_colour Orange
_exptl_crystal_density_diffrn 1.699
_exptl_crystal_density_method 'not measured'
_exptl_crystal_description Block
_exptl_crystal_F_000 2304
_exptl_crystal_size_max 0.150
_exptl_crystal_size_mid 0.150
_exptl_crystal_size_min 0.040
_refine_diff_density_max 0.874
_refine_diff_density_min -0.641
_refine_diff_density_rms 0.070
_refine_ls_extinction_method none
_refine_ls_goodness_of_fit_ref 1.031
_refine_ls_hydrogen_treatment constr
_refine_ls_matrix_type full
_refine_ls_number_parameters 673
_refine_ls_number_reflns 10332
_refine_ls_number_restraints 0
_refine_ls_restrained_S_all 1.031
_refine_ls_R_factor_all 0.0463
_refine_ls_R_factor_gt 0.0360
_refine_ls_shift/su_max 0.002
_refine_ls_shift/su_mean 0.000
_refine_ls_structure_factor_coef Fsqd
_refine_ls_weighting_details 'w=1/[\s^2^(Fo^2^)+(0.0279P)^2^+6.2038P] where P=(Fo^2^+2Fc^2^)/3'
_refine_ls_weighting_scheme calc
_refine_ls_wR_factor_gt 0.0742
_refine_ls_wR_factor_ref 0.0780
_reflns_Friedel_coverage 0.000
_reflns_number_gt 8759
_reflns_number_total 10332
_reflns_threshold_expression 'I > 2\s(I)'
_cod_data_source_file ol5b00340_si_002.cif
_cod_data_source_block spider-14125
_cod_original_sg_symbol_H-M 'P 21/c'
_cod_database_code 1554837
_shelx_space_group_comment
; 
The symmetry employed for this shelxl refinement is uniquely defined 
by the following loop, which should always be used as a source of 
symmetry information in preference to the above space-group names. 
They are only intended as comments. 
;
_shelx_estimated_absorpt_t_min 0.928
_shelx_estimated_absorpt_t_max 0.980
_shelxl_version_number 2014/6

loop_
_space_group_symop_operation_xyz
'x, y, z'
'-x, y+1/2, -z+1/2'
'-x, -y, -z'
'x, -y-1/2, z-1/2'

loop_
_atom_site_label
_atom_site_type_symbol
_atom_site_fract_x
_atom_site_fract_y
_atom_site_fract_z
_atom_site_U_iso_or_equiv
_atom_site_adp_type
_atom_site_occupancy
_atom_site_site_symmetry_order
_atom_site_calc_flag
_atom_site_refinement_flags_posn
_atom_site_refinement_flags_adp
Rh1 Rh 0.79490(2) 0.36216(2) 0.63568(2) 0.01571(5) Uani 1 1 d . .
O1 O 0.90536(13) 0.42212(6) 0.51584(11) 0.0226(3) Uani 1 1 d . .
O2 O 0.77442(13) 0.44503(6) 0.59033(11) 0.0223(3) Uani 1 1 d . .
N1 N 0.64502(15) 0.34587(7) 0.54296(12) 0.0174(4) Uani 1 1 d . .
C1 C 0.88693(18) 0.36239(9) 0.53865(14) 0.0184(4) Uani 1 1 d . .
H1 H 0.9608 0.3450 0.5624 0.022 Uiso 1 1 calc R U
C2 C 0.83613(18) 0.33503(9) 0.45205(14) 0.0179(4) Uani 1 1 d . .
H2A H 0.7672 0.3548 0.4244 0.021 Uiso 1 1 calc R U
H2B H 0.8888 0.3373 0.4118 0.021 Uiso 1 1 calc R U
C3 C 0.80953(18) 0.27511(9) 0.46634(14) 0.0170(4) Uani 1 1 d . .
C4 C 0.88603(19) 0.23400(10) 0.45715(14) 0.0213(5) Uani 1 1 d . .
H4 H 0.9539 0.2440 0.4410 0.026 Uiso 1 1 calc R U
C5 C 0.8646(2) 0.17864(10) 0.47118(15) 0.0247(5) Uani 1 1 d . .
H5 H 0.9181 0.1513 0.4652 0.030 Uiso 1 1 calc R U
C6 C 0.7656(2) 0.16330(10) 0.49376(16) 0.0260(5) Uani 1 1 d . .
H6 H 0.7514 0.1256 0.5042 0.031 Uiso 1 1 calc R U
C7 C 0.68725(19) 0.20328(9) 0.50102(15) 0.0218(5) Uani 1 1 d . .
H7 H 0.6182 0.1927 0.5146 0.026 Uiso 1 1 calc R U
C8 C 0.70888(18) 0.25928(9) 0.48846(14) 0.0182(4) Uani 1 1 d . .
C9 C 0.62007(18) 0.30005(9) 0.49324(14) 0.0170(4) Uani 1 1 d . .
C10 C 0.51255(19) 0.29118(10) 0.44452(15) 0.0225(5) Uani 1 1 d . .
H10 H 0.4965 0.2589 0.4095 0.027 Uiso 1 1 calc R U
C11 C 0.42946(19) 0.32940(11) 0.44725(16) 0.0256(5) Uani 1 1 d . .
H11 H 0.3562 0.3237 0.4144 0.031 Uiso 1 1 calc R U
C12 C 0.45510(19) 0.37591(10) 0.49859(17) 0.0261(5) Uani 1 1 d . .
H12 H 0.3995 0.4027 0.5019 0.031 Uiso 1 1 calc R U
C13 C 0.56253(19) 0.38298(10) 0.54505(16) 0.0225(5) Uani 1 1 d . .
H13 H 0.5796 0.4152 0.5801 0.027 Uiso 1 1 calc R U
C14 C 0.84041(19) 0.45778(9) 0.54304(16) 0.0229(5) Uani 1 1 d . .
C15 C 0.8498(2) 0.51616(10) 0.51353(19) 0.0335(6) Uani 1 1 d . .
H15A H 0.7943 0.5391 0.5337 0.050 Uiso 1 1 calc R U
H15B H 0.8369 0.5173 0.4493 0.050 Uiso 1 1 calc R U
H15C H 0.9245 0.5303 0.5383 0.050 Uiso 1 1 calc R U
C16 C 0.8443(2) 0.29431(9) 0.72400(14) 0.0231(5) Uani 1 1 d . .
C17 C 0.7430(2) 0.31632(9) 0.74440(14) 0.0199(5) Uani 1 1 d . .
C18 C 0.7600(2) 0.37186(9) 0.76901(15) 0.0220(5) Uani 1 1 d . .
C19 C 0.8744(2) 0.38528(10) 0.76671(15) 0.0255(5) Uani 1 1 d . .
C20 C 0.9274(2) 0.33691(11) 0.74251(15) 0.0266(5) Uani 1 1 d . .
C21 C 0.8647(3) 0.23488(11) 0.70508(17) 0.0359(6) Uani 1 1 d . .
H21A H 0.7943 0.2174 0.6770 0.054 Uiso 1 1 calc R U
H21B H 0.8956 0.2157 0.7602 0.054 Uiso 1 1 calc R U
H21C H 0.9175 0.2327 0.6657 0.054 Uiso 1 1 calc R U
C22 C 0.6366(2) 0.28460(11) 0.73759(18) 0.0325(6) Uani 1 1 d . .
H22A H 0.5746 0.3105 0.7348 0.049 Uiso 1 1 calc R U
H22B H 0.6419 0.2607 0.7892 0.049 Uiso 1 1 calc R U
H22C H 0.6239 0.2618 0.6843 0.049 Uiso 1 1 calc R U
C23 C 0.6757(2) 0.41184(11) 0.79065(18) 0.0328(6) Uani 1 1 d . .
H23A H 0.6886 0.4485 0.7681 0.049 Uiso 1 1 calc R U
H23B H 0.6829 0.4137 0.8545 0.049 Uiso 1 1 calc R U
H23C H 0.6007 0.3993 0.7635 0.049 Uiso 1 1 calc R U
C24 C 0.9262(2) 0.44088(11) 0.79080(18) 0.0356(6) Uani 1 1 d . .
H24A H 0.9961 0.4437 0.7699 0.053 Uiso 1 1 calc R U
H24B H 0.9413 0.4453 0.8548 0.053 Uiso 1 1 calc R U
H24C H 0.8751 0.4699 0.7635 0.053 Uiso 1 1 calc R U
C25 C 1.0480(2) 0.33054(15) 0.74076(19) 0.0434(7) Uani 1 1 d . .
H25A H 1.0571 0.3013 0.6993 0.065 Uiso 1 1 calc R U
H25B H 1.0893 0.3208 0.7996 0.065 Uiso 1 1 calc R U
H25C H 1.0767 0.3654 0.7223 0.065 Uiso 1 1 calc R U
F1 F 0.28892(11) 0.45372(5) 0.27407(9) 0.0225(3) Uani 1 1 d . .
F2 F 0.47164(12) 0.48977(6) 0.37854(9) 0.0294(3) Uani 1 1 d . .
F3 F 0.67457(12) 0.44798(6) 0.36966(10) 0.0315(3) Uani 1 1 d . .
F4 F 0.68847(11) 0.36530(6) 0.25157(10) 0.0287(3) Uani 1 1 d . .
F5 F 0.50629(11) 0.32836(5) 0.14452(9) 0.0230(3) Uani 1 1 d . .
F6 F 0.37263(12) 0.27479(6) 0.25176(9) 0.0286(3) Uani 1 1 d . .
F7 F 0.33500(14) 0.16801(6) 0.22264(12) 0.0431(4) Uani 1 1 d . .
F8 F 0.21134(13) 0.13123(6) 0.06759(12) 0.0391(4) Uani 1 1 d . .
F9 F 0.12424(12) 0.20548(6) -0.05940(10) 0.0334(3) Uani 1 1 d . .
F10 F 0.15218(11) 0.31384(5) -0.02980(8) 0.0244(3) Uani 1 1 d . .
F11 F 0.38369(11) 0.31664(5) -0.02427(9) 0.0255(3) Uani 1 1 d . .
F12 F 0.46930(13) 0.37171(7) -0.13885(10) 0.0358(4) Uani 1 1 d . .
F13 F 0.45239(13) 0.48429(7) -0.15109(10) 0.0377(4) Uani 1 1 d . .
F14 F 0.35308(12) 0.54036(6) -0.03507(10) 0.0301(3) Uani 1 1 d . .
F15 F 0.27400(11) 0.48555(5) 0.08808(9) 0.0216(3) Uani 1 1 d . .
F16 F 0.09116(11) 0.42528(5) -0.00492(8) 0.0217(3) Uani 1 1 d . .
F17 F -0.09929(11) 0.45751(6) 0.03136(10) 0.0290(3) Uani 1 1 d . .
F18 F -0.14563(12) 0.44013(7) 0.19397(11) 0.0372(4) Uani 1 1 d . .
F19 F 0.00590(13) 0.38522(7) 0.31801(10) 0.0342(3) Uani 1 1 d . .
F20 F 0.19739(11) 0.35022(6) 0.28154(9) 0.0257(3) Uani 1 1 d . .
C26 C 0.38618(18) 0.38779(9) 0.20276(14) 0.0167(4) Uani 1 1 d . .
C27 C 0.38489(18) 0.42925(9) 0.26472(14) 0.0175(4) Uani 1 1 d . .
C28 C 0.4796(2) 0.44928(9) 0.32034(15) 0.0212(5) Uani 1 1 d . .
C29 C 0.58179(19) 0.42818(9) 0.31668(15) 0.0216(5) Uani 1 1 d . .
C30 C 0.58892(18) 0.38664(9) 0.25693(15) 0.0211(5) Uani 1 1 d . .
C31 C 0.49277(18) 0.36815(9) 0.20289(14) 0.0178(4) Uani 1 1 d . .
C32 C 0.26676(18) 0.30066(9) 0.11148(14) 0.0179(4) Uani 1 1 d . .
C33 C 0.30934(19) 0.26066(9) 0.17281(16) 0.0218(5) Uani 1 1 d . .
C34 C 0.2916(2) 0.20444(10) 0.15974(18) 0.0283(5) Uani 1 1 d . .
C35 C 0.2288(2) 0.18578(9) 0.08178(18) 0.0274(5) Uani 1 1 d . .
C36 C 0.18362(19) 0.22345(10) 0.01855(16) 0.0241(5) Uani 1 1 d . .
C37 C 0.20117(18) 0.27886(9) 0.03529(15) 0.0200(4) Uani 1 1 d . .
C38 C 0.31981(17) 0.39805(9) 0.03791(14) 0.0171(4) Uani 1 1 d . .
C39 C 0.37142(19) 0.37226(9) -0.02302(15) 0.0209(5) Uani 1 1 d . .
C40 C 0.4162(2) 0.40014(11) -0.08511(15) 0.0256(5) Uani 1 1 d . .
C41 C 0.4090(2) 0.45674(11) -0.09088(16) 0.0268(5) Uani 1 1 d . .
C42 C 0.35859(19) 0.48479(10) -0.03240(16) 0.0234(5) Uani 1 1 d . .
C43 C 0.31752(18) 0.45522(9) 0.03007(14) 0.0183(4) Uani 1 1 d . .
C44 C 0.15888(18) 0.38879(8) 0.13855(14) 0.0171(4) Uani 1 1 d . .
C45 C 0.07706(18) 0.41517(9) 0.07740(14) 0.0181(4) Uani 1 1 d . .
C46 C -0.02421(18) 0.43227(9) 0.09441(16) 0.0215(5) Uani 1 1 d . .
C47 C -0.04868(19) 0.42284(9) 0.17550(17) 0.0245(5) Uani 1 1 d . .
C48 C 0.0278(2) 0.39501(10) 0.23797(16) 0.0241(5) Uani 1 1 d . .
C49 C 0.12685(19) 0.37791(9) 0.21765(15) 0.0201(5) Uani 1 1 d . .
B1 B 0.2814(2) 0.36823(10) 0.12291(16) 0.0165(5) Uani 1 1 d . .

loop_
_atom_site_aniso_label
_atom_site_aniso_U_11
_atom_site_aniso_U_22
_atom_site_aniso_U_33
_atom_site_aniso_U_23
_atom_site_aniso_U_13
_atom_site_aniso_U_12
Rh1 0.01846(9) 0.01406(8) 0.01494(8) 0.00053(6) 0.00416(6) -0.00042(6)
O1 0.0244(8) 0.0172(8) 0.0269(9) 0.0034(6) 0.0067(7) -0.0054(6)
O2 0.0246(8) 0.0157(8) 0.0264(9) 0.0012(6) 0.0045(7) 0.0000(6)
N1 0.0185(9) 0.0168(9) 0.0178(9) 0.0024(7) 0.0061(7) 0.0002(7)
C1 0.0204(11) 0.0126(10) 0.0222(11) 0.0040(8) 0.0039(9) -0.0028(8)
C2 0.0179(11) 0.0203(11) 0.0167(10) 0.0043(8) 0.0066(9) -0.0006(8)
C3 0.0183(10) 0.0194(10) 0.0129(10) 0.0004(8) 0.0023(8) -0.0002(8)
C4 0.0205(11) 0.0255(12) 0.0171(11) -0.0018(9) 0.0018(9) 0.0023(9)
C5 0.0285(13) 0.0219(12) 0.0214(12) -0.0048(9) -0.0004(10) 0.0063(10)
C6 0.0336(13) 0.0161(11) 0.0257(12) -0.0005(9) 0.0000(11) -0.0011(10)
C7 0.0232(12) 0.0191(11) 0.0220(11) -0.0002(9) 0.0021(9) -0.0050(9)
C8 0.0203(11) 0.0184(11) 0.0153(10) 0.0000(8) 0.0022(9) -0.0002(8)
C9 0.0173(10) 0.0183(10) 0.0164(10) 0.0039(8) 0.0055(9) -0.0027(8)
C10 0.0201(11) 0.0253(12) 0.0212(11) 0.0037(9) 0.0024(9) -0.0026(9)
C11 0.0146(11) 0.0364(14) 0.0260(12) 0.0075(10) 0.0042(9) -0.0012(10)
C12 0.0182(11) 0.0313(13) 0.0307(13) 0.0083(10) 0.0097(10) 0.0081(9)
C13 0.0233(12) 0.0220(11) 0.0236(12) 0.0027(9) 0.0079(10) 0.0035(9)
C14 0.0228(12) 0.0167(11) 0.0265(12) 0.0020(9) -0.0017(10) -0.0044(9)
C15 0.0392(15) 0.0178(12) 0.0419(16) 0.0095(11) 0.0047(12) -0.0054(10)
C16 0.0354(13) 0.0201(11) 0.0141(10) 0.0032(8) 0.0055(10) 0.0061(10)
C17 0.0299(12) 0.0162(11) 0.0149(10) 0.0031(8) 0.0076(9) -0.0022(9)
C18 0.0326(13) 0.0189(11) 0.0161(10) 0.0000(8) 0.0091(10) -0.0024(9)
C19 0.0345(14) 0.0242(12) 0.0158(11) 0.0000(9) 0.0007(10) -0.0055(10)
C20 0.0236(12) 0.0395(14) 0.0147(11) 0.0066(10) -0.0010(9) 0.0027(10)
C21 0.0611(19) 0.0250(13) 0.0219(13) 0.0037(10) 0.0089(12) 0.0164(12)
C22 0.0372(15) 0.0289(13) 0.0324(14) 0.0066(11) 0.0099(12) -0.0089(11)
C23 0.0467(16) 0.0264(13) 0.0301(14) 0.0024(10) 0.0190(12) 0.0063(12)
C24 0.0425(16) 0.0336(15) 0.0268(13) -0.0014(11) -0.0018(12) -0.0159(12)
C25 0.0266(14) 0.071(2) 0.0313(15) 0.0139(14) 0.0023(12) 0.0105(14)
F1 0.0231(7) 0.0202(7) 0.0247(7) -0.0043(5) 0.0059(6) 0.0039(5)
F2 0.0385(8) 0.0208(7) 0.0254(7) -0.0097(6) -0.0016(6) 0.0023(6)
F3 0.0262(7) 0.0242(7) 0.0367(8) -0.0035(6) -0.0104(6) -0.0037(6)
F4 0.0159(6) 0.0295(7) 0.0382(8) -0.0017(6) -0.0001(6) 0.0047(6)
F5 0.0206(7) 0.0222(7) 0.0251(7) -0.0067(5) 0.0021(6) 0.0050(5)
F6 0.0338(8) 0.0205(7) 0.0265(7) 0.0054(6) -0.0055(6) -0.0002(6)
F7 0.0465(10) 0.0196(7) 0.0566(11) 0.0137(7) -0.0047(8) 0.0026(7)
F8 0.0345(8) 0.0147(7) 0.0676(11) -0.0106(7) 0.0091(8) -0.0022(6)
F9 0.0293(8) 0.0329(8) 0.0368(8) -0.0205(7) 0.0039(7) -0.0050(6)
F10 0.0252(7) 0.0254(7) 0.0199(7) -0.0019(5) -0.0014(6) -0.0006(6)
F11 0.0285(7) 0.0212(7) 0.0286(7) -0.0074(6) 0.0104(6) 0.0013(6)
F12 0.0347(8) 0.0491(10) 0.0280(8) -0.0092(7) 0.0171(7) -0.0041(7)
F13 0.0371(9) 0.0491(10) 0.0302(8) 0.0125(7) 0.0146(7) -0.0078(7)
F14 0.0270(7) 0.0220(7) 0.0403(9) 0.0115(6) 0.0044(6) -0.0011(6)
F15 0.0237(7) 0.0162(6) 0.0248(7) -0.0004(5) 0.0048(6) 0.0017(5)
F16 0.0209(7) 0.0230(7) 0.0193(6) 0.0034(5) -0.0003(5) 0.0016(5)
F17 0.0178(7) 0.0247(7) 0.0415(9) 0.0078(6) -0.0008(6) 0.0048(5)
F18 0.0218(7) 0.0392(9) 0.0549(10) 0.0007(8) 0.0181(7) 0.0053(6)
F19 0.0344(8) 0.0418(9) 0.0314(8) 0.0038(7) 0.0190(7) -0.0033(7)
F20 0.0264(7) 0.0295(7) 0.0208(7) 0.0094(6) 0.0038(6) 0.0027(6)
C26 0.0207(11) 0.0137(10) 0.0146(10) 0.0024(8) 0.0015(9) 0.0015(8)
C27 0.0205(11) 0.0138(10) 0.0176(10) 0.0015(8) 0.0029(9) 0.0028(8)
C28 0.0321(13) 0.0123(10) 0.0179(11) -0.0016(8) 0.0023(10) 0.0003(9)
C29 0.0221(11) 0.0180(11) 0.0205(11) 0.0017(9) -0.0058(9) -0.0035(9)
C30 0.0176(11) 0.0190(11) 0.0258(12) 0.0034(9) 0.0026(9) 0.0018(9)
C31 0.0221(11) 0.0130(10) 0.0171(10) -0.0012(8) 0.0015(9) 0.0016(8)
C32 0.0157(10) 0.0172(10) 0.0205(11) -0.0013(8) 0.0031(9) 0.0010(8)
C33 0.0211(11) 0.0174(11) 0.0253(12) -0.0009(9) 0.0011(9) 0.0003(9)
C34 0.0262(12) 0.0169(11) 0.0408(15) 0.0061(10) 0.0047(11) 0.0044(9)
C35 0.0238(12) 0.0149(11) 0.0456(15) -0.0080(10) 0.0118(11) -0.0029(9)
C36 0.0194(11) 0.0243(12) 0.0289(13) -0.0112(10) 0.0056(10) -0.0031(9)
C37 0.0191(11) 0.0207(11) 0.0202(11) -0.0026(9) 0.0041(9) 0.0002(9)
C38 0.0136(10) 0.0194(11) 0.0161(10) -0.0017(8) -0.0020(8) 0.0011(8)
C39 0.0190(11) 0.0238(12) 0.0194(11) -0.0015(9) 0.0030(9) -0.0003(9)
C40 0.0220(12) 0.0354(14) 0.0201(11) -0.0041(10) 0.0060(10) -0.0002(10)
C41 0.0209(12) 0.0386(14) 0.0213(12) 0.0082(10) 0.0052(10) -0.0045(10)
C42 0.0184(11) 0.0221(11) 0.0272(12) 0.0047(9) -0.0011(10) -0.0033(9)
C43 0.0156(10) 0.0201(11) 0.0177(11) -0.0013(8) -0.0002(8) 0.0019(8)
C44 0.0179(10) 0.0124(10) 0.0203(11) -0.0008(8) 0.0026(9) -0.0002(8)
C45 0.0196(11) 0.0148(10) 0.0195(11) 0.0013(8) 0.0029(9) -0.0018(8)
C46 0.0157(11) 0.0167(11) 0.0297(12) 0.0012(9) -0.0008(9) 0.0000(8)
C47 0.0155(11) 0.0189(11) 0.0411(14) -0.0014(10) 0.0105(10) 0.0002(9)
C48 0.0252(12) 0.0240(12) 0.0257(12) 0.0002(9) 0.0112(10) -0.0051(9)
C49 0.0203(11) 0.0180(11) 0.0208(11) 0.0028(8) 0.0009(9) -0.0001(8)
B1 0.0181(12) 0.0145(11) 0.0166(12) -0.0011(9) 0.0030(10) 0.0021(9)

loop_
_atom_type_symbol
_atom_type_description
_atom_type_scat_dispersion_real
_atom_type_scat_dispersion_imag
_atom_type_scat_source
C C 0.0033 0.0016 'International Tables Vol C Tables 4.2.6.8 and 6.1.1.4'
H H 0.0000 0.0000 'International Tables Vol C Tables 4.2.6.8 and 6.1.1.4'
B B 0.0013 0.0007 'International Tables Vol C Tables 4.2.6.8 and 6.1.1.4'
F F 0.0171 0.0103 'International Tables Vol C Tables 4.2.6.8 and 6.1.1.4'
N N 0.0061 0.0033 'International Tables Vol C Tables 4.2.6.8 and 6.1.1.4'
O O 0.0106 0.0060 'International Tables Vol C Tables 4.2.6.8 and 6.1.1.4'
Rh Rh -1.1178 0.9187 'International Tables Vol C Tables 4.2.6.8 and 6.1.1.4'

loop_
_geom_angle_atom_site_label_1
_geom_angle_atom_site_label_2
_geom_angle_atom_site_label_3
_geom_angle
C1 Rh1 O2 78.45(7)
C1 Rh1 N1 91.83(8)
O2 Rh1 N1 85.57(6)
C1 Rh1 C19 118.90(9)
O2 Rh1 C19 93.97(8)
N1 Rh1 C19 148.59(9)
C1 Rh1 C16 110.18(9)
O2 Rh1 C16 158.97(8)
N1 Rh1 C16 112.55(8)
C19 Rh1 C16 65.02(9)
C1 Rh1 C20 97.15(9)
O2 Rh1 C20 122.78(8)
N1 Rh1 C20 151.41(9)
C19 Rh1 C20 38.67(10)
C16 Rh1 C20 38.97(10)
C1 Rh1 C18 157.71(9)
O2 Rh1 C18 100.28(7)
N1 Rh1 C18 110.33(8)
C19 Rh1 C18 38.81(9)
C16 Rh1 C18 64.24(8)
C20 Rh1 C18 64.52(9)
C1 Rh1 C17 147.55(8)
O2 Rh1 C17 133.72(7)
N1 Rh1 C17 94.59(8)
C19 Rh1 C17 63.46(9)
C16 Rh1 C17 38.64(9)
C20 Rh1 C17 64.03(9)
C18 Rh1 C17 36.82(8)
C14 O1 C1 115.14(17)
C14 O2 Rh1 112.63(14)
C9 N1 C13 118.26(19)
C9 N1 Rh1 127.08(15)
C13 N1 Rh1 113.98(15)
C2 C1 O1 105.21(16)
C2 C1 Rh1 117.50(15)
O1 C1 Rh1 107.71(13)
C2 C1 H1 108.7
O1 C1 H1 108.7
Rh1 C1 H1 108.7
C3 C2 C1 110.48(17)
C3 C2 H2A 109.6
C1 C2 H2A 109.6
C3 C2 H2B 109.6
C1 C2 H2B 109.6
H2A C2 H2B 108.1
C4 C3 C8 118.4(2)
C4 C3 C2 119.9(2)
C8 C3 C2 121.71(19)
C5 C4 C3 121.2(2)
C5 C4 H4 119.4
C3 C4 H4 119.4
C6 C5 C4 120.2(2)
C6 C5 H5 119.9
C4 C5 H5 119.9
C5 C6 C7 119.6(2)
C5 C6 H6 120.2
C7 C6 H6 120.2
C6 C7 C8 120.6(2)
C6 C7 H7 119.7
C8 C7 H7 119.7
C3 C8 C7 120.0(2)
C3 C8 C9 121.61(19)
C7 C8 C9 118.3(2)
N1 C9 C10 121.0(2)
N1 C9 C8 119.46(19)
C10 C9 C8 119.5(2)
C11 C10 C9 120.1(2)
C11 C10 H10 120.0
C9 C10 H10 120.0
C12 C11 C10 118.8(2)
C12 C11 H11 120.6
C10 C11 H11 120.6
C11 C12 C13 119.0(2)
C11 C12 H12 120.5
C13 C12 H12 120.5
N1 C13 C12 122.9(2)
N1 C13 H13 118.6
C12 C13 H13 118.6
O2 C14 O1 123.1(2)
O2 C14 C15 121.2(2)
O1 C14 C15 115.8(2)
C14 C15 H15A 109.5
C14 C15 H15B 109.5
H15A C15 H15B 109.5
C14 C15 H15C 109.5
H15A C15 H15C 109.5
H15B C15 H15C 109.5
C20 C16 C17 107.4(2)
C20 C16 C21 126.0(2)
C17 C16 C21 125.6(2)
C20 C16 Rh1 71.07(13)
C17 C16 Rh1 73.49(12)
C21 C16 Rh1 130.14(16)
C18 C17 C16 109.0(2)
C18 C17 C22 126.1(2)
C16 C17 C22 124.8(2)
C18 C17 Rh1 71.29(12)
C16 C17 Rh1 67.87(12)
C22 C17 Rh1 125.67(16)
C17 C18 C19 107.4(2)
C17 C18 C23 127.4(2)
C19 C18 C23 125.2(2)
C17 C18 Rh1 71.89(13)
C19 C18 Rh1 68.03(12)
C23 C18 Rh1 123.49(17)
C20 C19 C18 108.6(2)
C20 C19 C24 127.5(2)
C18 C19 C24 123.9(2)
C20 C19 Rh1 71.27(13)
C18 C19 Rh1 73.15(13)
C24 C19 Rh1 123.87(17)
C19 C20 C16 107.4(2)
C19 C20 C25 126.6(3)
C16 C20 C25 126.0(3)
C19 C20 Rh1 70.06(13)
C16 C20 Rh1 69.96(13)
C25 C20 Rh1 127.41(17)
C16 C21 H21A 109.5
C16 C21 H21B 109.5
H21A C21 H21B 109.5
C16 C21 H21C 109.5
H21A C21 H21C 109.5
H21B C21 H21C 109.5
C17 C22 H22A 109.5
C17 C22 H22B 109.5
H22A C22 H22B 109.5
C17 C22 H22C 109.5
H22A C22 H22C 109.5
H22B C22 H22C 109.5
C18 C23 H23A 109.5
C18 C23 H23B 109.5
H23A C23 H23B 109.5
C18 C23 H23C 109.5
H23A C23 H23C 109.5
H23B C23 H23C 109.5
C19 C24 H24A 109.5
C19 C24 H24B 109.5
H24A C24 H24B 109.5
C19 C24 H24C 109.5
H24A C24 H24C 109.5
H24B C24 H24C 109.5
C20 C25 H25A 109.5
C20 C25 H25B 109.5
H25A C25 H25B 109.5
C20 C25 H25C 109.5
H25A C25 H25C 109.5
H25B C25 H25C 109.5
C31 C26 C27 112.87(19)
C31 C26 B1 119.13(18)
C27 C26 B1 127.21(19)
F1 C27 C28 114.69(19)
F1 C27 C26 121.53(19)
C28 C27 C26 123.8(2)
F2 C28 C29 119.5(2)
F2 C28 C27 120.3(2)
C29 C28 C27 120.2(2)
F3 C29 C28 120.6(2)
F3 C29 C30 120.4(2)
C28 C29 C30 119.0(2)
F4 C30 C31 120.9(2)
F4 C30 C29 120.2(2)
C31 C30 C29 118.8(2)
F5 C31 C30 115.61(19)
F5 C31 C26 119.03(19)
C30 C31 C26 125.3(2)
C33 C32 C37 113.1(2)
C33 C32 B1 126.9(2)
C37 C32 B1 119.88(19)
F6 C33 C32 120.9(2)
F6 C33 C34 115.1(2)
C32 C33 C34 124.0(2)
F7 C34 C35 119.6(2)
F7 C34 C33 120.7(2)
C35 C34 C33 119.7(2)
F8 C35 C36 120.4(2)
F8 C35 C34 120.5(2)
C36 C35 C34 119.1(2)
F9 C36 C35 119.6(2)
F9 C36 C37 121.2(2)
C35 C36 C37 119.2(2)
F10 C37 C36 115.9(2)
F10 C37 C32 119.19(19)
C36 C37 C32 124.9(2)
C43 C38 C39 113.0(2)
C43 C38 B1 119.99(19)
C39 C38 B1 126.29(19)
F11 C39 C40 114.4(2)
F11 C39 C38 121.5(2)
C40 C39 C38 124.0(2)
F12 C40 C41 120.0(2)
F12 C40 C39 119.8(2)
C41 C40 C39 120.2(2)
F13 C41 C40 120.6(2)
F13 C41 C42 120.7(2)
C40 C41 C42 118.6(2)
F14 C42 C41 119.8(2)
F14 C42 C43 121.0(2)
C41 C42 C43 119.1(2)
F15 C43 C42 115.97(19)
F15 C43 C38 119.02(19)
C42 C43 C38 125.0(2)
C45 C44 C49 113.4(2)
C45 C44 B1 126.24(19)
C49 C44 B1 120.33(19)
F16 C45 C46 114.92(19)
F16 C45 C44 121.18(19)
C46 C45 C44 123.9(2)
F17 C46 C47 119.8(2)
F17 C46 C45 120.2(2)
C47 C46 C45 119.9(2)
F18 C47 C46 120.9(2)
F18 C47 C48 120.3(2)
C46 C47 C48 118.8(2)
F19 C48 C47 120.0(2)
F19 C48 C49 120.7(2)
C47 C48 C49 119.3(2)
F20 C49 C48 116.2(2)
F20 C49 C44 119.2(2)
C48 C49 C44 124.6(2)
C44 B1 C32 103.41(17)
C44 B1 C38 113.79(17)
C32 B1 C38 112.83(17)
C44 B1 C26 113.15(17)
C32 B1 C26 114.40(17)
C38 B1 C26 99.74(16)

loop_
_geom_bond_atom_site_label_1
_geom_bond_atom_site_label_2
_geom_bond_distance
Rh1 C1 2.062(2)
Rh1 O2 2.1237(15)
Rh1 N1 2.1295(19)
Rh1 C19 2.146(2)
Rh1 C16 2.147(2)
Rh1 C20 2.162(2)
Rh1 C18 2.215(2)
Rh1 C17 2.223(2)
O1 C14 1.303(3)
O1 C1 1.516(2)
O2 C14 1.240(3)
N1 C9 1.351(3)
N1 C13 1.359(3)
C1 C2 1.516(3)
C1 H1 1.0000
C2 C3 1.513(3)
C2 H2A 0.9900
C2 H2B 0.9900
C3 C4 1.396(3)
C3 C8 1.402(3)
C4 C5 1.391(3)
C4 H4 0.9500
C5 C6 1.384(4)
C5 H5 0.9500
C6 C7 1.385(3)
C6 H6 0.9500
C7 C8 1.402(3)
C7 H7 0.9500
C8 C9 1.484(3)
C9 C10 1.398(3)
C10 C11 1.384(3)
C10 H10 0.9500
C11 C12 1.379(4)
C11 H11 0.9500
C12 C13 1.379(3)
C12 H12 0.9500
C13 H13 0.9500
C14 C15 1.497(3)
C15 H15A 0.9800
C15 H15B 0.9800
C15 H15C 0.9800
C16 C20 1.438(4)
C16 C17 1.447(3)
C16 C21 1.499(3)
C17 C18 1.401(3)
C17 C22 1.500(3)
C18 C19 1.450(3)
C18 C23 1.504(3)
C19 C20 1.426(4)
C19 C24 1.503(3)
C20 C25 1.495(4)
C21 H21A 0.9800
C21 H21B 0.9800
C21 H21C 0.9800
C22 H22A 0.9800
C22 H22B 0.9800
C22 H22C 0.9800
C23 H23A 0.9800
C23 H23B 0.9800
C23 H23C 0.9800
C24 H24A 0.9800
C24 H24B 0.9800
C24 H24C 0.9800
C25 H25A 0.9800
C25 H25B 0.9800
C25 H25C 0.9800
F1 C27 1.353(2)
F2 C28 1.351(2)
F3 C29 1.350(3)
F4 C30 1.345(3)
F5 C31 1.357(2)
F6 C33 1.356(3)
F7 C34 1.343(3)
F8 C35 1.348(3)
F9 C36 1.352(3)
F10 C37 1.362(3)
F11 C39 1.355(3)
F12 C40 1.349(3)
F13 C41 1.345(3)
F14 C42 1.347(3)
F15 C43 1.355(3)
F16 C45 1.349(3)
F17 C46 1.347(3)
F18 C47 1.347(3)
F19 C48 1.348(3)
F20 C49 1.354(3)
C26 C31 1.392(3)
C26 C27 1.394(3)
C26 B1 1.663(3)
C27 C28 1.387(3)
C28 C29 1.366(3)
C29 C30 1.384(3)
C30 C31 1.376(3)
C32 C33 1.384(3)
C32 C37 1.393(3)
C32 B1 1.651(3)
C33 C34 1.386(3)
C34 C35 1.374(4)
C35 C36 1.372(4)
C36 C37 1.375(3)
C38 C43 1.389(3)
C38 C39 1.391(3)
C38 B1 1.657(3)
C39 C40 1.381(3)
C40 C41 1.374(4)
C41 C42 1.379(4)
C42 C43 1.383(3)
C44 C45 1.389(3)
C44 C49 1.391(3)
C44 B1 1.650(3)
C45 C46 1.386(3)
C46 C47 1.374(3)
C47 C48 1.381(3)
C48 C49 1.381(3)

loop_
_geom_torsion_atom_site_label_1
_geom_torsion_atom_site_label_2
_geom_torsion_atom_site_label_3
_geom_torsion_atom_site_label_4
_geom_torsion
C14 O1 C1 C2 110.0(2)
C14 O1 C1 Rh1 -16.1(2)
O1 C1 C2 C3 -177.91(16)
Rh1 C1 C2 C3 -58.1(2)
C1 C2 C3 C4 -94.6(2)
C1 C2 C3 C8 85.7(2)
C8 C3 C4 C5 -1.3(3)
C2 C3 C4 C5 179.0(2)
C3 C4 C5 C6 0.7(3)
C4 C5 C6 C7 1.0(4)
C5 C6 C7 C8 -2.0(4)
C4 C3 C8 C7 0.2(3)
C2 C3 C8 C7 179.9(2)
C4 C3 C8 C9 -175.6(2)
C2 C3 C8 C9 4.1(3)
C6 C7 C8 C3 1.5(3)
C6 C7 C8 C9 177.4(2)
C13 N1 C9 C10 0.6(3)
Rh1 N1 C9 C10 170.48(16)
C13 N1 C9 C8 178.95(19)
Rh1 N1 C9 C8 -11.1(3)
C3 C8 C9 N1 -52.7(3)
C7 C8 C9 N1 131.5(2)
C3 C8 C9 C10 125.7(2)
C7 C8 C9 C10 -50.1(3)
N1 C9 C10 C11 -0.5(3)
C8 C9 C10 C11 -178.9(2)
C9 C10 C11 C12 0.0(3)
C10 C11 C12 C13 0.4(4)
C9 N1 C13 C12 -0.2(3)
Rh1 N1 C13 C12 -171.37(18)
C11 C12 C13 N1 -0.3(4)
Rh1 O2 C14 O1 7.8(3)
Rh1 O2 C14 C15 -172.18(18)
C1 O1 C14 O2 5.8(3)
C1 O1 C14 C15 -174.23(19)
C20 C16 C17 C18 3.9(3)
C21 C16 C17 C18 172.5(2)
Rh1 C16 C17 C18 -59.55(16)
C20 C16 C17 C22 -177.6(2)
C21 C16 C17 C22 -9.0(4)
Rh1 C16 C17 C22 118.9(2)
C20 C16 C17 Rh1 63.42(15)
C21 C16 C17 Rh1 -127.9(2)
C16 C17 C18 C19 -1.5(3)
C22 C17 C18 C19 180.0(2)
Rh1 C17 C18 C19 -59.01(15)
C16 C17 C18 C23 176.2(2)
C22 C17 C18 C23 -2.3(4)
Rh1 C17 C18 C23 118.7(2)
C16 C17 C18 Rh1 57.47(15)
C22 C17 C18 Rh1 -121.0(2)
C17 C18 C19 C20 -1.4(3)
C23 C18 C19 C20 -179.2(2)
Rh1 C18 C19 C20 -62.87(16)
C17 C18 C19 C24 -178.6(2)
C23 C18 C19 C24 3.5(4)
Rh1 C18 C19 C24 119.9(2)
C17 C18 C19 Rh1 61.48(16)
C23 C18 C19 Rh1 -116.3(2)
C18 C19 C20 C16 3.8(3)
C24 C19 C20 C16 -179.1(2)
Rh1 C19 C20 C16 -60.31(15)
C18 C19 C20 C25 -173.5(2)
C24 C19 C20 C25 3.6(4)
Rh1 C19 C20 C25 122.4(2)
C18 C19 C20 Rh1 64.08(16)
C24 C19 C20 Rh1 -118.8(2)
C17 C16 C20 C19 -4.6(3)
C21 C16 C20 C19 -173.2(2)
Rh1 C16 C20 C19 60.38(16)
C17 C16 C20 C25 172.7(2)
C21 C16 C20 C25 4.1(4)
Rh1 C16 C20 C25 -122.3(2)
C17 C16 C20 Rh1 -65.03(15)
C21 C16 C20 Rh1 126.4(2)
C31 C26 C27 F1 179.59(18)
B1 C26 C27 F1 9.9(3)
C31 C26 C27 C28 0.5(3)
B1 C26 C27 C28 -169.2(2)
F1 C27 C28 F2 0.5(3)
C26 C27 C28 F2 179.7(2)
F1 C27 C28 C29 -179.47(19)
C26 C27 C28 C29 -0.3(3)
F2 C28 C29 F3 -1.0(3)
C27 C28 C29 F3 179.0(2)
F2 C28 C29 C30 179.9(2)
C27 C28 C29 C30 -0.1(3)
F3 C29 C30 F4 0.5(3)
C28 C29 C30 F4 179.7(2)
F3 C29 C30 C31 -178.8(2)
C28 C29 C30 C31 0.3(3)
F4 C30 C31 F5 -0.9(3)
C29 C30 C31 F5 178.44(19)
F4 C30 C31 C26 -179.4(2)
C29 C30 C31 C26 -0.1(4)
C27 C26 C31 F5 -178.76(18)
B1 C26 C31 F5 -8.2(3)
C27 C26 C31 C30 -0.3(3)
B1 C26 C31 C30 170.3(2)
C37 C32 C33 F6 -178.3(2)
B1 C32 C33 F6 -1.4(4)
C37 C32 C33 C34 1.6(3)
B1 C32 C33 C34 178.4(2)
F6 C33 C34 F7 0.4(3)
C32 C33 C34 F7 -179.5(2)
F6 C33 C34 C35 -179.9(2)
C32 C33 C34 C35 0.3(4)
F7 C34 C35 F8 -0.7(4)
C33 C34 C35 F8 179.5(2)
F7 C34 C35 C36 179.1(2)
C33 C34 C35 C36 -0.7(4)
F8 C35 C36 F9 -2.1(3)
C34 C35 C36 F9 178.1(2)
F8 C35 C36 C37 178.9(2)
C34 C35 C36 C37 -0.9(4)
F9 C36 C37 F10 2.2(3)
C35 C36 C37 F10 -178.8(2)
F9 C36 C37 C32 -175.9(2)
C35 C36 C37 C32 3.1(4)
C33 C32 C37 F10 178.67(19)
B1 C32 C37 F10 1.6(3)
C33 C32 C37 C36 -3.3(3)
B1 C32 C37 C36 179.6(2)
C43 C38 C39 F11 178.56(19)
B1 C38 C39 F11 8.2(3)
C43 C38 C39 C40 0.1(3)
B1 C38 C39 C40 -170.3(2)
F11 C39 C40 F12 -1.7(3)
C38 C39 C40 F12 176.9(2)
F11 C39 C40 C41 179.8(2)
C38 C39 C40 C41 -1.6(4)
F12 C40 C41 F13 1.4(4)
C39 C40 C41 F13 179.9(2)
F12 C40 C41 C42 -177.1(2)
C39 C40 C41 C42 1.4(4)
F13 C41 C42 F14 -0.3(3)
C40 C41 C42 F14 178.2(2)
F13 C41 C42 C43 -178.3(2)
C40 C41 C42 C43 0.2(3)
F14 C42 C43 F15 -1.1(3)
C41 C42 C43 F15 176.9(2)
F14 C42 C43 C38 -179.9(2)
C41 C42 C43 C38 -1.9(4)
C39 C38 C43 F15 -177.07(18)
B1 C38 C43 F15 -6.1(3)
C39 C38 C43 C42 1.7(3)
B1 C38 C43 C42 172.7(2)
C49 C44 C45 F16 -175.25(19)
B1 C44 C45 F16 1.9(3)
C49 C44 C45 C46 3.8(3)
B1 C44 C45 C46 -179.1(2)
F16 C45 C46 F17 -0.8(3)
C44 C45 C46 F17 -179.88(19)
F16 C45 C46 C47 178.42(19)
C44 C45 C46 C47 -0.7(3)
F17 C46 C47 F18 -2.2(3)
C45 C46 C47 F18 178.6(2)
F17 C46 C47 C48 177.5(2)
C45 C46 C47 C48 -1.7(3)
F18 C47 C48 F19 -0.3(3)
C46 C47 C48 F19 -180.0(2)
F18 C47 C48 C49 -179.7(2)
C46 C47 C48 C49 0.6(3)
F19 C48 C49 F20 1.4(3)
C47 C48 C49 F20 -179.1(2)
F19 C48 C49 C44 -176.4(2)
C47 C48 C49 C44 3.0(4)
C45 C44 C49 F20 177.23(19)
B1 C44 C49 F20 -0.1(3)
C45 C44 C49 C48 -5.0(3)
B1 C44 C49 C48 177.7(2)
C45 C44 B1 C32 -104.5(2)
C49 C44 B1 C32 72.4(2)
C45 C44 B1 C38 18.2(3)
C49 C44 B1 C38 -164.83(19)
C45 C44 B1 C26 131.2(2)
C49 C44 B1 C26 -51.9(3)
C33 C32 B1 C44 -104.7(2)
C37 C32 B1 C44 71.9(2)
C33 C32 B1 C38 131.9(2)
C37 C32 B1 C38 -51.5(3)
C33 C32 B1 C26 18.8(3)
C37 C32 B1 C26 -164.58(19)
C43 C38 B1 C44 51.6(3)
C39 C38 B1 C44 -138.6(2)
C43 C38 B1 C32 169.05(19)
C39 C38 B1 C32 -21.2(3)
C43 C38 B1 C26 -69.1(2)
C39 C38 B1 C26 100.6(2)
C31 C26 B1 C44 173.01(19)
C27 C26 B1 C44 -17.9(3)
C31 C26 B1 C32 54.9(3)
C27 C26 B1 C32 -136.0(2)
C31 C26 B1 C38 -65.8(2)
C27 C26 B1 C38 103.4(2)
